data_2218116
loop_
_publ_author_name
'Decken, Andreas'
'Zamora, Matthew T.'
'Duguay, Dominique R.'
'Vogels, Christopher M.'
'Westcott, Stephen A.'

_publ_section_title
;Ethyl
 6-methyl-4-[2-(4,4,5,5-tetramethyl-1,3,2-dioxaborolan-2-yl)thiophen-3-yl]-2-thioxo-1,2,3,4-tetrahydropyrimidine-5-carboxylate
;
_journal_coeditor_code GK2133
_journal_issue 5
_journal_name_full 'Acta Crystallographica Section E'
_journal_page_first o929
_journal_paper_doi 10.1107/S1600536808005965
_journal_volume 64
_journal_year 2008
_chemical_formula_iupac 'C18 H25 B N2 O4 S2'
_chemical_formula_moiety 'C18 H25 B N2 O4 S2'
_chemical_formula_sum 'C18 H25 B N2 O4 S2'
_chemical_formula_weight 408.33
_chemical_name_systematic
;
Ethyl
6-methyl-4-[2-(4,4,5,5-tetramethyl-1,3,2-dioxaborolan-2-yl)thiophen-3-yl]-
2-thioxo-1,2,3,4-tetrahydropyrimidine-5-carboxylate
;
_space_group_IT_number 2
_symmetry_cell_setting triclinic
_symmetry_space_group_name_Hall '-P 1'
_symmetry_space_group_name_H-M 'P -1'
_atom_sites_solution_hydrogens geom
_atom_sites_solution_primary direct
_atom_sites_solution_secondary difmap
_audit_creation_method SHELXL-97
_cell_angle_alpha 112.172(2)
_cell_angle_beta 93.531(2)
_cell_angle_gamma 109.706(2)
_cell_formula_units_Z 4
_cell_length_a 11.9274(17)
_cell_length_b 13.5021(19)
_cell_length_c 15.225(2)
_cell_measurement_reflns_used 5490
_cell_measurement_temperature 173.0(10)
_cell_measurement_theta_max 28.46
_cell_measurement_theta_min 2.69
_cell_volume 2086.9(5)
_computing_cell_refinement 'SMART (Bruker, 1999)'
_computing_data_collection 'SMART (Bruker, 1999)'
_computing_data_reduction 'SAINT (Bruker, 2006)'
_computing_molecular_graphics 'SHELXTL (Sheldrick, 2008)'
_computing_publication_material 'SHELXTL (Sheldrick, 2008)'
_computing_structure_refinement 'SHELXL97 (Sheldrick, 2008)'
_computing_structure_solution 'SHELXS97 (Sheldrick, 2008)'
_diffrn_ambient_temperature 173.0(10)
_diffrn_measured_fraction_theta_full 0.996
_diffrn_measured_fraction_theta_max 0.945
_diffrn_measurement_device_type 'Bruker SMART1000/P4'
_diffrn_measurement_method '\f and \w'
_diffrn_radiation_monochromator graphite
_diffrn_radiation_type MoK\a
_diffrn_radiation_wavelength 0.71073
_diffrn_reflns_av_R_equivalents 0.0169
_diffrn_reflns_av_sigmaI/netI 0.0251
_diffrn_reflns_limit_h_max 15
_diffrn_reflns_limit_h_min -15
_diffrn_reflns_limit_k_max 17
_diffrn_reflns_limit_k_min -16
_diffrn_reflns_limit_l_max 19
_diffrn_reflns_limit_l_min -19
_diffrn_reflns_number 14611
_diffrn_reflns_theta_full 25.00
_diffrn_reflns_theta_max 27.50
_diffrn_reflns_theta_min 1.76
_diffrn_standards_decay_% 0
_diffrn_standards_interval_count 0
_diffrn_standards_interval_time 0
_diffrn_standards_number 0
_exptl_absorpt_coefficient_mu 0.280
_exptl_absorpt_correction_T_max 0.8961
_exptl_absorpt_correction_T_min 0.8498
_exptl_absorpt_correction_type multi-scan
_exptl_absorpt_process_details '(SADABS; Sheldrick, 1997)'
_exptl_crystal_colour Colourless
_exptl_crystal_density_diffrn 1.300
_exptl_crystal_density_method 'not measured'
_exptl_crystal_description Irregular
_exptl_crystal_F_000 864
_exptl_crystal_size_max 0.6
_exptl_crystal_size_mid 0.6
_exptl_crystal_size_min 0.4
_refine_diff_density_max 0.510
_refine_diff_density_min -0.408
_refine_ls_extinction_method none
_refine_ls_goodness_of_fit_ref 1.035
_refine_ls_hydrogen_treatment constr
_refine_ls_matrix_type full
_refine_ls_number_parameters 499
_refine_ls_number_reflns 9077
_refine_ls_number_restraints 0
_refine_ls_restrained_S_all 1.035
_refine_ls_R_factor_all 0.0465
_refine_ls_R_factor_gt 0.0399
_refine_ls_shift/su_max 0.001
_refine_ls_shift/su_mean 0.000
_refine_ls_structure_factor_coef Fsqd
_refine_ls_weighting_details 'calc w=1/[\s^2^(Fo^2^)+(0.061P)^2^+0.8428P] where P=(Fo^2^+2Fc^2^)/3'
_refine_ls_weighting_scheme calc
_refine_ls_wR_factor_gt 0.1059
_refine_ls_wR_factor_ref 0.1128
_reflns_number_gt 7758
_reflns_number_total 9077
_reflns_threshold_expression I>2\s(I)
_cod_data_source_file gk2133.cif
_cod_data_source_block I
_cod_database_code 2218116
_cod_database_fobs_code 2218116

loop_
_symmetry_equiv_pos_as_xyz
'x, y, z'
'-x, -y, -z'

loop_
_atom_site_type_symbol
_atom_site_label
_atom_site_fract_x
_atom_site_fract_y
_atom_site_fract_z
_atom_site_U_iso_or_equiv
_atom_site_adp_type
_atom_site_calc_flag
_atom_site_refinement_flags
_atom_site_occupancy
B B1 0.58518(16) 0.09209(15) 0.27239(12) 0.0268(3) Uani d . 1
O O1 0.61743(12) 0.02062(10) 0.30254(8) 0.0377(3) Uani d . 1
O O2 0.55784(13) 0.05290(10) 0.17436(8) 0.0392(3) Uani d . 1
C C1 0.57648(13) 0.20455(12) 0.34609(10) 0.0241(3) Uani d . 1
C C2 0.53195(13) 0.27993(12) 0.33090(10) 0.0230(3) Uani d . 1
C C3 0.52890(16) 0.36718(14) 0.41845(11) 0.0324(3) Uani d . 1
H H3 0.5002 0.4255 0.4207 0.039 Uiso calc R 1
C C4 0.57164(17) 0.35812(14) 0.49885(11) 0.0346(4) Uani d . 1
H H4 0.5762 0.4091 0.5635 0.042 Uiso calc R 1
C C5 0.48905(13) 0.27052(12) 0.23100(10) 0.0232(3) Uani d . 1
H H5 0.5127 0.2116 0.1819 0.028 Uiso calc R 1
N N6 0.35516(12) 0.23074(11) 0.20829(9) 0.0274(3) Uani d . 1
H H6 0.3125 0.1567 0.1918 0.033 Uiso calc R 1
C C7 0.29331(14) 0.29623(13) 0.21037(10) 0.0271(3) Uani d . 1
N N8 0.36068(13) 0.40921(12) 0.22901(10) 0.0324(3) Uani d . 1
H H8 0.3244 0.4585 0.2442 0.039 Uiso calc R 1
C C9 0.48338(15) 0.45081(13) 0.22532(11) 0.0296(3) Uani d . 1
C C10 0.54748(14) 0.38534(13) 0.22401(10) 0.0262(3) Uani d . 1
C C11 0.59061(18) -0.08779(14) 0.21602(12) 0.0366(4) Uani d . 1
C C12 0.5912(2) -0.04760(16) 0.13318(13) 0.0435(5) Uani d . 1
C C13 0.4647(2) -0.17160(18) 0.21154(18) 0.0577(6) Uani d . 1
H H13A 0.4638 -0.1794 0.2729 0.086 Uiso calc R 1
H H13B 0.4460 -0.2477 0.1580 0.086 Uiso calc R 1
H H13C 0.4035 -0.1415 0.2008 0.086 Uiso calc R 1
C C14 0.6837(2) -0.13695(18) 0.22800(16) 0.0526(5) Uani d . 1
H H14A 0.7657 -0.0798 0.2377 0.079 Uiso calc R 1
H H14B 0.6682 -0.2079 0.1696 0.079 Uiso calc R 1
H H14C 0.6778 -0.1551 0.2845 0.079 Uiso calc R 1
C C15 0.5030(3) -0.1337(2) 0.03940(16) 0.0806(10) Uani d . 1
H H15A 0.4195 -0.1507 0.0496 0.121 Uiso calc R 1
H H15B 0.5180 -0.2053 0.0159 0.121 Uiso calc R 1
H H15C 0.5136 -0.1013 -0.0088 0.121 Uiso calc R 1
C C16 0.7206(3) -0.0007(2) 0.1157(2) 0.0859(10) Uani d . 1
H H16A 0.7208 0.0386 0.0732 0.129 Uiso calc R 1
H H16B 0.7460 -0.0654 0.0850 0.129 Uiso calc R 1
H H16C 0.7775 0.0545 0.1780 0.129 Uiso calc R 1
C C17 0.52927(18) 0.56795(15) 0.22327(14) 0.0409(4) Uani d . 1
H H17A 0.5924 0.6242 0.2819 0.061 Uiso calc R 1
H H17B 0.4616 0.5932 0.2209 0.061 Uiso calc R 1
H H17C 0.5637 0.5629 0.1657 0.061 Uiso calc R 1
C C18 0.67612(15) 0.42200(14) 0.21689(11) 0.0305(3) Uani d . 1
O O19 0.74306(12) 0.51853(11) 0.22815(9) 0.0418(3) Uani d . 1
O O20 0.71312(11) 0.33367(11) 0.19778(9) 0.0371(3) Uani d . 1
C C21 0.83969(17) 0.35731(19) 0.18969(14) 0.0436(4) Uani d . 1
H H21A 0.8652 0.3001 0.2015 0.052 Uiso calc R 1
H H21B 0.8925 0.4356 0.2398 0.052 Uiso calc R 1
C C22 0.8558(2) 0.3510(2) 0.09137(15) 0.0562(5) Uani d . 1
H H22A 0.8012 0.2745 0.0415 0.084 Uiso calc R 1
H H22B 0.9405 0.3628 0.0867 0.084 Uiso calc R 1
H H22C 0.8362 0.4114 0.0814 0.084 Uiso calc R 1
S S1 0.61592(4) 0.24412(3) 0.46920(3) 0.02971(10) Uani d . 1
S S2 0.14012(4) 0.24790(4) 0.19037(3) 0.03629(11) Uani d . 1
B B31 0.02234(17) 0.68959(16) 0.39397(12) 0.0284(3) Uani d . 1
O O31 0.00329(13) 0.61897(11) 0.43996(9) 0.0414(3) Uani d . 1
O O32 -0.01311(12) 0.77979(11) 0.43404(9) 0.0381(3) Uani d . 1
C C31 0.07500(14) 0.66371(13) 0.30092(11) 0.0258(3) Uani d . 1
C C32 0.06028(13) 0.69246(12) 0.22483(10) 0.0238(3) Uani d . 1
C C33 0.11366(16) 0.64187(15) 0.14773(12) 0.0328(3) Uani d . 1
H H33 0.1109 0.6525 0.0895 0.039 Uiso calc R 1
C C34 0.16881(17) 0.57679(17) 0.16648(13) 0.0391(4) Uani d . 1
H H34 0.2099 0.5374 0.1236 0.047 Uiso calc R 1
C C35 -0.00662(13) 0.76922(13) 0.22187(10) 0.0241(3) Uani d . 1
H H35 -0.0143 0.8128 0.2893 0.029 Uiso calc R 1
N N36 -0.13008(12) 0.69678(11) 0.15964(9) 0.0280(3) Uani d . 1
H H36 -0.1828 0.6552 0.1828 0.034 Uiso calc R 1
C C37 -0.17010(14) 0.68757(13) 0.07252(11) 0.0274(3) Uani d . 1
N N38 -0.09181(13) 0.76047(12) 0.04064(9) 0.0315(3) Uani d . 1
H H38 -0.1143 0.7523 -0.0187 0.038 Uiso calc R 1
C C39 0.02087(15) 0.84658(14) 0.09561(11) 0.0287(3) Uani d . 1
C C40 0.06281(14) 0.85601(13) 0.18401(11) 0.0263(3) Uani d . 1
C C41 -0.03602(17) 0.67207(16) 0.52899(12) 0.0356(4) Uani d . 1
C C42 -0.07393(17) 0.76491(15) 0.51102(12) 0.0355(4) Uani d . 1
C C43 -0.1385(2) 0.5765(2) 0.53879(17) 0.0565(5) Uani d . 1
H H43A -0.2023 0.5341 0.4791 0.085 Uiso calc R 1
H H43B -0.1728 0.6105 0.5939 0.085 Uiso calc R 1
H H43C -0.1068 0.5229 0.5497 0.085 Uiso calc R 1
C C44 0.0726(2) 0.7245(2) 0.61186(15) 0.0584(6) Uani d . 1
H H44A 0.1004 0.6640 0.6119 0.088 Uiso calc R 1
H H44B 0.0492 0.7581 0.6735 0.088 Uiso calc R 1
H H44C 0.1386 0.7854 0.6040 0.088 Uiso calc R 1
C C45 -0.2104(2) 0.7200(2) 0.46867(17) 0.0579(6) Uani d . 1
H H45A -0.2260 0.7746 0.4468 0.087 Uiso calc R 1
H H45B -0.2564 0.7127 0.5186 0.087 Uiso calc R 1
H H45C -0.2362 0.6439 0.4134 0.087 Uiso calc R 1
C C46 -0.0335(2) 0.88144(19) 0.59638(15) 0.0570(6) Uani d . 1
H H46A 0.0552 0.9131 0.6192 0.086 Uiso calc R 1
H H46B -0.0734 0.8726 0.6489 0.086 Uiso calc R 1
H H46C -0.0561 0.9346 0.5766 0.086 Uiso calc R 1
C C47 0.08465(18) 0.92231(16) 0.04776(13) 0.0403(4) Uani d . 1
H H47A 0.0885 1.0012 0.0839 0.060 Uiso calc R 1
H H47B 0.0395 0.8907 -0.0192 0.060 Uiso calc R 1
H H47C 0.1676 0.9244 0.0474 0.060 Uiso calc R 1
C C48 0.18103(15) 0.94540(13) 0.24476(11) 0.0280(3) Uani d . 1
O O49 0.25664(11) 1.01361(11) 0.22269(9) 0.0409(3) Uani d . 1
O O50 0.19949(10) 0.94226(10) 0.33108(8) 0.0307(2) Uani d . 1
C C51 0.31590(15) 1.02263(15) 0.39685(12) 0.0339(3) Uani d . 1
H H51A 0.3266 1.1037 0.4118 0.041 Uiso calc R 1
H H51B 0.3836 1.0078 0.3673 0.041 Uiso calc R 1
C C52 0.3146(2) 1.0030(2) 0.48767(15) 0.0570(6) Uani d . 1
H H52A 0.2462 1.0165 0.5153 0.085 Uiso calc R 1
H H52B 0.3914 1.0568 0.5350 0.085 Uiso calc R 1
H H52C 0.3054 0.9229 0.4719 0.085 Uiso calc R 1
S S3 0.15505(4) 0.57455(4) 0.27683(3) 0.03606(11) Uani d . 1
S S4 -0.31028(4) 0.59544(4) 0.00464(3) 0.03619(11) Uani d . 1

loop_
_atom_site_aniso_label
_atom_site_aniso_U_11
_atom_site_aniso_U_22
_atom_site_aniso_U_33
_atom_site_aniso_U_12
_atom_site_aniso_U_13
_atom_site_aniso_U_23
B1 0.0314(9) 0.0225(8) 0.0266(8) 0.0111(7) 0.0046(7) 0.0102(7)
O1 0.0608(8) 0.0294(6) 0.0272(6) 0.0273(6) 0.0044(5) 0.0087(5)
O2 0.0701(9) 0.0296(6) 0.0245(5) 0.0290(6) 0.0087(5) 0.0101(5)
C1 0.0282(7) 0.0220(7) 0.0214(6) 0.0092(6) 0.0049(5) 0.0093(5)
C2 0.0270(7) 0.0199(6) 0.0228(6) 0.0093(6) 0.0060(5) 0.0096(5)
C3 0.0467(10) 0.0283(8) 0.0271(7) 0.0214(7) 0.0099(7) 0.0103(6)
C4 0.0493(10) 0.0309(8) 0.0242(7) 0.0202(8) 0.0089(7) 0.0081(6)
C5 0.0275(7) 0.0197(7) 0.0233(6) 0.0089(6) 0.0055(5) 0.0101(5)
N6 0.0289(7) 0.0222(6) 0.0308(6) 0.0072(5) 0.0038(5) 0.0140(5)
C7 0.0319(8) 0.0298(8) 0.0201(6) 0.0125(6) 0.0045(6) 0.0106(6)
N8 0.0352(7) 0.0268(7) 0.0376(7) 0.0163(6) 0.0044(6) 0.0129(6)
C9 0.0371(8) 0.0226(7) 0.0262(7) 0.0084(6) 0.0005(6) 0.0112(6)
C10 0.0330(8) 0.0219(7) 0.0232(7) 0.0081(6) 0.0055(6) 0.0115(6)
C11 0.0522(11) 0.0266(8) 0.0310(8) 0.0208(8) 0.0056(7) 0.0078(7)
C12 0.0767(14) 0.0308(9) 0.0301(8) 0.0310(9) 0.0170(9) 0.0105(7)
C13 0.0665(14) 0.0335(10) 0.0689(14) 0.0158(10) 0.0229(12) 0.0195(10)
C14 0.0705(14) 0.0420(11) 0.0486(11) 0.0375(11) 0.0057(10) 0.0101(9)
C15 0.151(3) 0.0480(13) 0.0311(10) 0.0518(16) -0.0135(13) -0.0019(9)
C16 0.119(3) 0.0636(16) 0.101(2) 0.0466(17) 0.083(2) 0.0432(16)
C17 0.0500(11) 0.0251(8) 0.0476(10) 0.0113(8) -0.0009(8) 0.0201(8)
C18 0.0352(8) 0.0289(8) 0.0247(7) 0.0077(7) 0.0063(6) 0.0130(6)
O19 0.0404(7) 0.0334(6) 0.0465(7) 0.0030(5) 0.0085(6) 0.0219(6)
O20 0.0338(6) 0.0349(6) 0.0438(7) 0.0133(5) 0.0150(5) 0.0170(5)
C21 0.0352(9) 0.0517(11) 0.0443(10) 0.0170(8) 0.0140(8) 0.0198(9)
C22 0.0513(12) 0.0645(14) 0.0458(11) 0.0183(11) 0.0217(9) 0.0184(10)
S1 0.0382(2) 0.0288(2) 0.02272(18) 0.01457(17) 0.00229(15) 0.01086(15)
S2 0.0301(2) 0.0475(3) 0.0326(2) 0.01577(18) 0.00692(16) 0.01790(19)
B31 0.0318(9) 0.0316(9) 0.0264(8) 0.0150(7) 0.0083(7) 0.0144(7)
O31 0.0678(9) 0.0464(7) 0.0334(6) 0.0363(7) 0.0252(6) 0.0262(6)
O32 0.0580(8) 0.0422(7) 0.0335(6) 0.0314(6) 0.0248(6) 0.0231(5)
C31 0.0286(7) 0.0256(7) 0.0268(7) 0.0135(6) 0.0075(6) 0.0120(6)
C32 0.0241(7) 0.0231(7) 0.0255(7) 0.0089(6) 0.0084(5) 0.0113(6)
C33 0.0382(9) 0.0375(9) 0.0287(7) 0.0191(7) 0.0146(7) 0.0153(7)
C34 0.0428(10) 0.0458(10) 0.0356(9) 0.0274(8) 0.0172(7) 0.0141(8)
C35 0.0249(7) 0.0250(7) 0.0252(7) 0.0097(6) 0.0075(5) 0.0132(6)
N36 0.0244(6) 0.0313(7) 0.0314(6) 0.0087(5) 0.0084(5) 0.0178(6)
C37 0.0276(7) 0.0283(7) 0.0275(7) 0.0140(6) 0.0091(6) 0.0099(6)
N38 0.0335(7) 0.0358(7) 0.0234(6) 0.0089(6) 0.0046(5) 0.0149(6)
C39 0.0328(8) 0.0278(8) 0.0283(7) 0.0112(6) 0.0084(6) 0.0149(6)
C40 0.0291(8) 0.0245(7) 0.0282(7) 0.0098(6) 0.0080(6) 0.0145(6)
C41 0.0440(10) 0.0445(10) 0.0257(7) 0.0211(8) 0.0138(7) 0.0182(7)
C42 0.0457(10) 0.0397(9) 0.0286(8) 0.0225(8) 0.0172(7) 0.0157(7)
C43 0.0691(15) 0.0523(12) 0.0567(12) 0.0208(11) 0.0256(11) 0.0325(11)
C44 0.0548(13) 0.0888(17) 0.0381(10) 0.0383(13) 0.0068(9) 0.0250(11)
C45 0.0492(12) 0.0742(16) 0.0594(13) 0.0369(12) 0.0166(10) 0.0256(12)
C46 0.0811(16) 0.0480(12) 0.0403(10) 0.0300(12) 0.0205(10) 0.0116(9)
C47 0.0455(10) 0.0405(10) 0.0341(8) 0.0059(8) 0.0041(7) 0.0252(8)
C48 0.0320(8) 0.0249(7) 0.0308(7) 0.0112(6) 0.0062(6) 0.0156(6)
O49 0.0372(7) 0.0382(7) 0.0454(7) 0.0009(5) 0.0016(5) 0.0290(6)
O50 0.0304(6) 0.0308(6) 0.0272(5) 0.0060(5) 0.0029(4) 0.0143(5)
C51 0.0315(8) 0.0316(8) 0.0325(8) 0.0084(7) 0.0003(6) 0.0117(7)
C52 0.0549(13) 0.0628(14) 0.0447(11) 0.0078(11) -0.0086(9) 0.0302(10)
S3 0.0420(2) 0.0420(2) 0.0362(2) 0.0287(2) 0.01057(18) 0.01775(18)
S4 0.0273(2) 0.0421(2) 0.0285(2) 0.00897(17) 0.00539(15) 0.00812(17)

loop_
_atom_type_symbol
_atom_type_description
_atom_type_scat_dispersion_real
_atom_type_scat_dispersion_imag
_atom_type_scat_source
C C 0.0033 0.0016 'International Tables Vol C Tables 4.2.6.8 and 6.1.1.4'
H H 0.0000 0.0000 'International Tables Vol C Tables 4.2.6.8 and 6.1.1.4'
B B 0.0013 0.0007 'International Tables Vol C Tables 4.2.6.8 and 6.1.1.4'
N N 0.0061 0.0033 'International Tables Vol C Tables 4.2.6.8 and 6.1.1.4'
O O 0.0106 0.0060 'International Tables Vol C Tables 4.2.6.8 and 6.1.1.4'
S S 0.1246 0.1234 'International Tables Vol C Tables 4.2.6.8 and 6.1.1.4'

loop_
_geom_angle_atom_site_label_1
_geom_angle_atom_site_label_2
_geom_angle_atom_site_label_3
_geom_angle
O2 B1 O1 113.78(14)
O2 B1 C1 124.84(14)
O1 B1 C1 121.33(14)
B1 O1 C11 107.00(12)
B1 O2 C12 106.97(12)
C2 C1 B1 130.36(13)
C2 C1 S1 109.91(11)
B1 C1 S1 119.54(11)
C1 C2 C3 113.10(13)
C1 C2 C5 123.78(12)
C3 C2 C5 123.12(13)
C4 C3 C2 112.63(14)
C4 C3 H3 123.7
C2 C3 H3 123.7
C3 C4 S1 111.65(12)
C3 C4 H4 124.2
S1 C4 H4 124.2
N6 C5 C10 109.92(12)
N6 C5 C2 109.99(11)
C10 C5 C2 111.69(12)
N6 C5 H5 108.4
C10 C5 H5 108.4
C2 C5 H5 108.4
C7 N6 C5 125.95(13)
C7 N6 H6 117.0
C5 N6 H6 117.0
N6 C7 N8 116.36(14)
N6 C7 S2 123.93(12)
N8 C7 S2 119.70(12)
C7 N8 C9 123.85(14)
C7 N8 H8 118.1
C9 N8 H8 118.1
C10 C9 N8 118.87(14)
C10 C9 C17 127.11(16)
N8 C9 C17 114.02(15)
C9 C10 C18 121.80(14)
C9 C10 C5 120.77(14)
C18 C10 C5 117.42(13)
O1 C11 C14 108.90(14)
O1 C11 C13 106.61(15)
C14 C11 C13 109.29(17)
O1 C11 C12 102.07(13)
C14 C11 C12 116.75(17)
C13 C11 C12 112.48(17)
O2 C12 C15 109.08(17)
O2 C12 C16 106.04(17)
C15 C12 C16 110.6(2)
O2 C12 C11 102.69(13)
C15 C12 C11 116.02(18)
C16 C12 C11 111.7(2)
C11 C13 H13A 109.5
C11 C13 H13B 109.5
H13A C13 H13B 109.5
C11 C13 H13C 109.5
H13A C13 H13C 109.5
H13B C13 H13C 109.5
C11 C14 H14A 109.5
C11 C14 H14B 109.5
H14A C14 H14B 109.5
C11 C14 H14C 109.5
H14A C14 H14C 109.5
H14B C14 H14C 109.5
C12 C15 H15A 109.5
C12 C15 H15B 109.5
H15A C15 H15B 109.5
C12 C15 H15C 109.5
H15A C15 H15C 109.5
H15B C15 H15C 109.5
C12 C16 H16A 109.5
C12 C16 H16B 109.5
H16A C16 H16B 109.5
C12 C16 H16C 109.5
H16A C16 H16C 109.5
H16B C16 H16C 109.5
C9 C17 H17A 109.5
C9 C17 H17B 109.5
H17A C17 H17B 109.5
C9 C17 H17C 109.5
H17A C17 H17C 109.5
H17B C17 H17C 109.5
O19 C18 O20 123.16(16)
O19 C18 C10 126.16(16)
O20 C18 C10 110.66(13)
C18 O20 C21 117.03(14)
O20 C21 C22 111.17(16)
O20 C21 H21A 109.4
C22 C21 H21A 109.4
O20 C21 H21B 109.4
C22 C21 H21B 109.4
H21A C21 H21B 108.0
C21 C22 H22A 109.5
C21 C22 H22B 109.5
H22A C22 H22B 109.5
C21 C22 H22C 109.5
H22A C22 H22C 109.5
H22B C22 H22C 109.5
C4 S1 C1 92.71(7)
O31 B31 O32 114.26(14)
O31 B31 C31 121.32(15)
O32 B31 C31 124.37(14)
B31 O31 C41 108.06(13)
B31 O32 C42 107.96(12)
C32 C31 B31 130.28(14)
C32 C31 S3 110.11(11)
B31 C31 S3 119.35(11)
C31 C32 C33 113.05(14)
C31 C32 C35 123.94(13)
C33 C32 C35 123.01(13)
C34 C33 C32 112.64(14)
C34 C33 H33 123.7
C32 C33 H33 123.7
C33 C34 S3 111.55(12)
C33 C34 H34 124.2
S3 C34 H34 124.2
N36 C35 C32 109.80(12)
N36 C35 C40 109.87(12)
C32 C35 C40 110.98(12)
N36 C35 H35 108.7
C32 C35 H35 108.7
C40 C35 H35 108.7
C37 N36 C35 127.04(13)
C37 N36 H36 116.5
C35 N36 H36 116.5
N36 C37 N38 116.33(14)
N36 C37 S4 123.02(12)
N38 C37 S4 120.63(12)
C37 N38 C39 124.42(13)
C37 N38 H38 117.8
C39 N38 H38 117.8
C40 C39 N38 119.54(14)
C40 C39 C47 126.23(15)
N38 C39 C47 114.23(14)
C39 C40 C48 121.59(14)
C39 C40 C35 121.27(14)
C48 C40 C35 117.01(13)
O31 C41 C44 106.68(15)
O31 C41 C43 107.56(16)
C44 C41 C43 110.40(17)
O31 C41 C42 102.79(12)
C44 C41 C42 113.58(17)
C43 C41 C42 115.03(16)
O32 C42 C46 108.64(16)
O32 C42 C45 105.51(15)
C46 C42 C45 109.92(17)
O32 C42 C41 103.19(12)
C46 C42 C41 115.69(16)
C45 C42 C41 113.09(17)
C41 C43 H43A 109.5
C41 C43 H43B 109.5
H43A C43 H43B 109.5
C41 C43 H43C 109.5
H43A C43 H43C 109.5
H43B C43 H43C 109.5
C41 C44 H44A 109.5
C41 C44 H44B 109.5
H44A C44 H44B 109.5
C41 C44 H44C 109.5
H44A C44 H44C 109.5
H44B C44 H44C 109.5
C42 C45 H45A 109.5
C42 C45 H45B 109.5
H45A C45 H45B 109.5
C42 C45 H45C 109.5
H45A C45 H45C 109.5
H45B C45 H45C 109.5
C42 C46 H46A 109.5
C42 C46 H46B 109.5
H46A C46 H46B 109.5
C42 C46 H46C 109.5
H46A C46 H46C 109.5
H46B C46 H46C 109.5
C39 C47 H47A 109.5
C39 C47 H47B 109.5
H47A C47 H47B 109.5
C39 C47 H47C 109.5
H47A C47 H47C 109.5
H47B C47 H47C 109.5
O49 C48 O50 122.17(14)
O49 C48 C40 127.06(14)
O50 C48 C40 110.75(13)
C48 O50 C51 116.55(12)
O50 C51 C52 106.59(14)
O50 C51 H51A 110.4
C52 C51 H51A 110.4
O50 C51 H51B 110.4
C52 C51 H51B 110.4
H51A C51 H51B 108.6
C51 C52 H52A 109.5
C51 C52 H52B 109.5
H52A C52 H52B 109.5
C51 C52 H52C 109.5
H52A C52 H52C 109.5
H52B C52 H52C 109.5
C34 S3 C31 92.65(8)

loop_
_geom_bond_atom_site_label_1
_geom_bond_atom_site_label_2
_geom_bond_distance
B1 O2 1.357(2)
B1 O1 1.361(2)
B1 C1 1.553(2)
O1 C11 1.4688(19)
O2 C12 1.465(2)
C1 C2 1.378(2)
C1 S1 1.7280(14)
C2 C3 1.420(2)
C2 C5 1.5185(19)
C3 C4 1.361(2)
C3 H3 0.9500
C4 S1 1.7045(17)
C4 H4 0.9500
C5 N6 1.4737(19)
C5 C10 1.5184(19)
C5 H5 1.0000
N6 C7 1.322(2)
N6 H6 0.8800
C7 N8 1.368(2)
C7 S2 1.6836(16)
N8 C9 1.393(2)
N8 H8 0.8800
C9 C10 1.346(2)
C9 C17 1.503(2)
C10 C18 1.470(2)
C11 C14 1.507(3)
C11 C13 1.524(3)
C11 C12 1.549(2)
C12 C15 1.495(3)
C12 C16 1.540(3)
C13 H13A 0.9800
C13 H13B 0.9800
C13 H13C 0.9800
C14 H14A 0.9800
C14 H14B 0.9800
C14 H14C 0.9800
C15 H15A 0.9800
C15 H15B 0.9800
C15 H15C 0.9800
C16 H16A 0.9800
C16 H16B 0.9800
C16 H16C 0.9800
C17 H17A 0.9800
C17 H17B 0.9800
C17 H17C 0.9800
C18 O19 1.216(2)
C18 O20 1.346(2)
O20 C21 1.457(2)
C21 C22 1.495(3)
C21 H21A 0.9900
C21 H21B 0.9900
C22 H22A 0.9800
C22 H22B 0.9800
C22 H22C 0.9800
B31 O31 1.352(2)
B31 O32 1.361(2)
B31 C31 1.552(2)
O31 C41 1.4639(19)
O32 C42 1.4575(19)
C31 C32 1.373(2)
C31 S3 1.7265(15)
C32 C33 1.425(2)
C32 C35 1.517(2)
C33 C34 1.357(2)
C33 H33 0.9500
C34 S3 1.7088(18)
C34 H34 0.9500
C35 N36 1.4766(19)
C35 C40 1.5184(19)
C35 H35 1.0000
N36 C37 1.327(2)
N36 H36 0.8800
C37 N38 1.369(2)
C37 S4 1.6808(16)
N38 C39 1.390(2)
N38 H38 0.8800
C39 C40 1.350(2)
C39 C47 1.504(2)
C40 C48 1.466(2)
C41 C44 1.509(3)
C41 C43 1.512(3)
C41 C42 1.574(2)
C42 C46 1.505(3)
C42 C45 1.531(3)
C43 H43A 0.9800
C43 H43B 0.9800
C43 H43C 0.9800
C44 H44A 0.9800
C44 H44B 0.9800
C44 H44C 0.9800
C45 H45A 0.9800
C45 H45B 0.9800
C45 H45C 0.9800
C46 H46A 0.9800
C46 H46B 0.9800
C46 H46C 0.9800
C47 H47A 0.9800
C47 H47B 0.9800
C47 H47C 0.9800
C48 O49 1.2187(19)
C48 O50 1.3379(18)
O50 C51 1.4494(19)
C51 C52 1.503(3)
C51 H51A 0.9900
C51 H51B 0.9900
C52 H52A 0.9800
C52 H52B 0.9800
C52 H52C 0.9800

loop_
_geom_hbond_atom_site_label_D
_geom_hbond_atom_site_label_H
_geom_hbond_atom_site_label_A
_geom_hbond_site_symmetry_A
_geom_hbond_distance_DH
_geom_hbond_distance_HA
_geom_hbond_distance_DA
_geom_hbond_angle_DHA
N8 H8 S3 . 0.88 2.91 3.7702(15) 167
N6 H6 O49 1_545 0.88 2.06 2.8666(17) 152
N36 H36 O19 1_455 0.88 2.14 2.9670(17) 155
N38 H38 S2 2_565 0.88 2.61 3.4817(14) 170

loop_
_geom_torsion_atom_site_label_1
_geom_torsion_atom_site_label_2
_geom_torsion_atom_site_label_3
_geom_torsion_atom_site_label_4
_geom_torsion
C2 C1 B1 O2 6.2(3)
S1 C1 B1 O1 3.4(2)
C32 C31 B31 O32 -24.7(3)
S3 C31 B31 O31 -20.9(2)
C18 O20 C21 C22 -81.2(2)
C48 O50 C51 C52 179.83(16)
C10 C18 O20 C21 -179.33(13)
C40 C48 O50 C51 177.11(13)
